data_7029303
loop_
_publ_author_name
'McAnaw, Amelia'
'Lopez, Maria Elena'
'Ellis, David'
'Rosair, Georgina M.'
'Welch, Alan J.'

_publ_section_title
;
 Asymmetric 1,8/13,2,x-M2C2B10 14-vertex metallacarboranes by direct
 electrophilic insertion reactions; the VCD and BHD methods in critical
 analysis of cage C atom positions.
;
_journal_issue 13
_journal_name_full 'Dalton transactions (Cambridge, England : 2003)'
_journal_page_first 5095
_journal_page_last 5105
_journal_paper_doi 10.1039/c3dt52101j
_journal_volume 43
_journal_year 2014
_chemical_formula_sum 'C12 H22 B10 Co2'
_chemical_formula_weight 392.26
_space_group_IT_number 2
_symmetry_cell_setting triclinic
_symmetry_space_group_name_Hall '-P 1'
_symmetry_space_group_name_H-M 'P -1'
_atom_sites_solution_hydrogens geom
_atom_sites_solution_primary direct
_atom_sites_solution_secondary difmap
_audit_creation_method SHELXL-97
_audit_update_record
;
2013-05-03 # Formatted by publCIF
;
_cell_angle_alpha 90.288(3)
_cell_angle_beta 103.174(3)
_cell_angle_gamma 111.022(3)
_cell_formula_units_Z 2
_cell_length_a 7.4419(4)
_cell_length_b 10.1756(6)
_cell_length_c 12.2035(7)
_cell_measurement_reflns_used 522
_cell_measurement_temperature 100(2)
_cell_measurement_theta_max 22.08
_cell_measurement_theta_min 2.63
_cell_volume 836.07(9)
_computing_cell_refinement 'Bruker SAINT'
_computing_data_collection 'Bruker APEX2'
_computing_data_reduction 'Bruker SAINT'
_computing_molecular_graphics 'Bruker SHELXTL'
_computing_publication_material 'Bruker SHELXTL'
_computing_structure_refinement 'SHELXL-97 (Sheldrick, 2008)'
_computing_structure_solution 'SHELXS-97 (Sheldrick, 2008)'
_diffrn_ambient_temperature 100(2)
_diffrn_measured_fraction_theta_full 0.991
_diffrn_measured_fraction_theta_max 0.972
_diffrn_measurement_device_type 'Bruker APEX-II CCD'
_diffrn_measurement_method '\f and \w scans'
_diffrn_radiation_monochromator graphite
_diffrn_radiation_source 'fine-focus sealed tube'
_diffrn_radiation_type MoK\a
_diffrn_radiation_wavelength 0.71073
_diffrn_reflns_av_R_equivalents 0.0280
_diffrn_reflns_av_sigmaI/netI 0.0322
_diffrn_reflns_limit_h_max 9
_diffrn_reflns_limit_h_min -10
_diffrn_reflns_limit_k_max 14
_diffrn_reflns_limit_k_min -14
_diffrn_reflns_limit_l_max 17
_diffrn_reflns_limit_l_min 0
_diffrn_reflns_number 16116
_diffrn_reflns_theta_full 25.00
_diffrn_reflns_theta_max 29.97
_diffrn_reflns_theta_min 2.63
_exptl_absorpt_coefficient_mu 1.971
_exptl_absorpt_correction_T_max 0.7699
_exptl_absorpt_correction_T_min 0.5214
_exptl_absorpt_correction_type multi-scan
_exptl_absorpt_process_details 'TWINABS (Bruker, 2008)'
_exptl_crystal_colour red
_exptl_crystal_density_diffrn 1.558
_exptl_crystal_density_method 'not measured'
_exptl_crystal_description BLOCK
_exptl_crystal_F_000 396
_exptl_crystal_size_max 0.38
_exptl_crystal_size_mid 0.26
_exptl_crystal_size_min 0.14
_refine_diff_density_max 0.558
_refine_diff_density_min -0.475
_refine_diff_density_rms 0.078
_refine_ls_extinction_method none
_refine_ls_goodness_of_fit_ref 1.020
_refine_ls_hydrogen_treatment mixed
_refine_ls_matrix_type full
_refine_ls_number_parameters 254
_refine_ls_number_reflns 4740
_refine_ls_number_restraints 0
_refine_ls_restrained_S_all 1.020
_refine_ls_R_factor_all 0.0386
_refine_ls_R_factor_gt 0.0291
_refine_ls_shift/su_max 0.001
_refine_ls_shift/su_mean 0.000
_refine_ls_structure_factor_coef Fsqd
_refine_ls_weighting_details 'calc w=1/[\s^2^(Fo^2^)+(0.0331P)^2^+0.4370P] where P=(Fo^2^+2Fc^2^)/3'
_refine_ls_weighting_scheme calc
_refine_ls_wR_factor_gt 0.0669
_refine_ls_wR_factor_ref 0.0710
_reflns_number_gt 4001
_reflns_number_total 4740
_reflns_threshold_expression >2sigma(I)
_cod_data_source_file c3dt52101j.txt
_cod_data_source_block x83115
_cod_original_cell_volume 836.07(8)
_cod_original_sg_symbol_H-M P-1
_cod_database_code 7029303

loop_
_symmetry_equiv_pos_as_xyz
'x, y, z'
'-x, -y, -z'

loop_
_atom_site_label
_atom_site_type_symbol
_atom_site_fract_x
_atom_site_fract_y
_atom_site_fract_z
_atom_site_U_iso_or_equiv
_atom_site_adp_type
_atom_site_occupancy
_atom_site_symmetry_multiplicity
_atom_site_calc_flag
_atom_site_refinement_flags
Co1 Co 0.44200(3) 0.60678(2) 0.744231(18) 0.01188(6) Uani 1 1 d .
C2 C 0.4683(3) 0.81173(17) 0.80101(14) 0.0135(3) Uani 1 1 d .
H2 H 0.348(3) 0.817(2) 0.8096(17) 0.016 Uiso 1 1 d .
B3 B 0.5592(3) 0.7259(2) 0.90093(16) 0.0166(4) Uani 1 1 d .
H3 H 0.497(3) 0.697(2) 0.9742(17) 0.020 Uiso 1 1 d .
B4 B 0.7073(3) 0.6306(2) 0.87159(17) 0.0183(4) Uani 1 1 d .
H4 H 0.717(3) 0.558(2) 0.9296(17) 0.022 Uiso 1 1 d .
B5 B 0.7381(3) 0.6217(2) 0.73480(17) 0.0180(4) Uani 1 1 d .
H5 H 0.761(3) 0.531(2) 0.7075(17) 0.022 Uiso 1 1 d .
B6 B 0.6229(3) 0.7068(2) 0.62908(16) 0.0155(4) Uani 1 1 d .
H6 H 0.581(3) 0.663(2) 0.5452(17) 0.019 Uiso 1 1 d .
B7 B 0.4799(3) 0.80195(19) 0.66517(15) 0.0136(3) Uani 1 1 d .
H7 H 0.347(3) 0.795(2) 0.6008(17) 0.016 Uiso 1 1 d .
B8 B 0.6842(3) 0.9109(2) 0.89520(16) 0.0174(4) Uani 1 1 d .
H8 H 0.694(3) 0.973(2) 0.9676(17) 0.021 Uiso 1 1 d .
C9 C 0.8095(3) 0.80480(19) 0.92267(15) 0.0197(3) Uani 1 1 d .
H9 H 0.893(3) 0.829(2) 1.0006(18) 0.024 Uiso 1 1 d .
B10 B 0.9226(3) 0.7506(2) 0.83915(18) 0.0218(4) Uani 1 1 d .
H10 H 1.068(3) 0.746(2) 0.8823(18) 0.026 Uiso 1 1 d .
B11 B 0.8765(3) 0.7916(2) 0.70109(17) 0.0183(4) Uani 1 1 d .
H11 H 0.996(3) 0.811(2) 0.6624(17) 0.022 Uiso 1 1 d .
B12 B 0.7312(3) 0.8921(2) 0.65621(16) 0.0160(4) Uani 1 1 d .
H12 H 0.773(3) 0.953(2) 0.5888(17) 0.019 Uiso 1 1 d .
Co13 Co 0.63016(3) 0.99780(2) 0.754670(18) 0.01355(7) Uani 1 1 d .
B14 B 0.8822(3) 0.9247(2) 0.80804(17) 0.0185(4) Uani 1 1 d .
H14 H 1.024(3) 1.011(2) 0.8427(17) 0.022 Uiso 1 1 d .
C11 C 0.1794(3) 0.49183(18) 0.78683(16) 0.0207(4) Uani 1 1 d .
H11A H 0.1320 0.5181 0.8510 0.025 Uiso 1 1 calc R
C12 C 0.2988(3) 0.40973(17) 0.79166(15) 0.0191(3) Uani 1 1 d .
H12A H 0.3500 0.3672 0.8597 0.023 Uiso 1 1 calc R
C13 C 0.3323(3) 0.39758(17) 0.68241(15) 0.0182(3) Uani 1 1 d .
H13 H 0.4106 0.3446 0.6601 0.022 Uiso 1 1 calc R
C14 C 0.2316(3) 0.47190(18) 0.61003(15) 0.0180(3) Uani 1 1 d .
H14A H 0.2272 0.4812 0.5280 0.022 Uiso 1 1 calc R
C15 C 0.1389(3) 0.53047(18) 0.67515(16) 0.0199(4) Uani 1 1 d .
H15 H 0.0581 0.5890 0.6470 0.024 Uiso 1 1 calc R
C131 C 0.4264(3) 1.09416(19) 0.70288(18) 0.0249(4) Uani 1 1 d .
H131 H 0.2796 1.0444 0.6740 0.030 Uiso 1 1 calc R
C132 C 0.5659(3) 1.13110(18) 0.63663(15) 0.0216(4) Uani 1 1 d .
H132 H 0.5357 1.1123 0.5526 0.026 Uiso 1 1 calc R
C133 C 0.7566(3) 1.19855(18) 0.70988(17) 0.0235(4) Uani 1 1 d .
H133 H 0.8847 1.2371 0.6866 0.028 Uiso 1 1 calc R
C134 C 0.7338(3) 1.2062(2) 0.82161(17) 0.0293(4) Uani 1 1 d .
H134 H 0.8428 1.2504 0.8911 0.035 Uiso 1 1 calc R
C135 C 0.5288(3) 1.1414(2) 0.81714(17) 0.0294(5) Uani 1 1 d .
H135 H 0.4673 1.1309 0.8830 0.035 Uiso 1 1 calc R

loop_
_atom_site_aniso_label
_atom_site_aniso_U_11
_atom_site_aniso_U_22
_atom_site_aniso_U_33
_atom_site_aniso_U_23
_atom_site_aniso_U_13
_atom_site_aniso_U_12
Co1 0.01324(12) 0.00982(11) 0.01455(11) 0.00040(8) 0.00548(8) 0.00533(9)
C2 0.0170(8) 0.0104(7) 0.0154(7) 0.0013(6) 0.0072(6) 0.0060(6)
B3 0.0202(9) 0.0157(9) 0.0148(8) 0.0016(7) 0.0050(7) 0.0072(8)
B4 0.0192(9) 0.0176(9) 0.0204(9) 0.0021(7) 0.0038(7) 0.0102(8)
B5 0.0173(9) 0.0189(10) 0.0221(9) 0.0021(7) 0.0083(8) 0.0098(8)
B6 0.0177(9) 0.0148(9) 0.0164(8) 0.0002(7) 0.0086(7) 0.0061(7)
B7 0.0168(9) 0.0105(8) 0.0147(8) -0.0002(6) 0.0057(7) 0.0056(7)
B8 0.0214(10) 0.0157(9) 0.0147(8) -0.0002(7) 0.0045(7) 0.0062(8)
C9 0.0217(9) 0.0193(9) 0.0163(8) -0.0004(6) 0.0020(7) 0.0072(7)
B10 0.0174(10) 0.0238(11) 0.0253(10) 0.0019(8) 0.0044(8) 0.0096(8)
B11 0.0166(9) 0.0184(10) 0.0218(9) -0.0004(7) 0.0082(8) 0.0065(8)
B12 0.0172(9) 0.0159(9) 0.0158(8) 0.0006(7) 0.0069(7) 0.0055(7)
Co13 0.01829(12) 0.00942(11) 0.01385(11) 0.00048(8) 0.00602(9) 0.00495(9)
B14 0.0163(9) 0.0183(10) 0.0196(9) -0.0018(7) 0.0048(7) 0.0047(8)
C11 0.0190(9) 0.0137(8) 0.0283(9) -0.0016(7) 0.0145(7) -0.0004(7)
C12 0.0223(9) 0.0101(8) 0.0227(8) 0.0040(6) 0.0066(7) 0.0026(7)
C13 0.0195(9) 0.0112(8) 0.0244(9) -0.0014(6) 0.0071(7) 0.0054(7)
C14 0.0165(8) 0.0130(8) 0.0197(8) -0.0023(6) 0.0010(7) 0.0021(6)
C15 0.0132(8) 0.0129(8) 0.0323(10) 0.0007(7) 0.0061(7) 0.0029(6)
C131 0.0259(10) 0.0134(8) 0.0390(11) 0.0050(8) 0.0094(8) 0.0108(8)
C132 0.0323(10) 0.0136(8) 0.0195(8) 0.0031(6) 0.0048(7) 0.0101(7)
C133 0.0285(10) 0.0105(8) 0.0299(10) 0.0044(7) 0.0095(8) 0.0039(7)
C134 0.0473(13) 0.0133(9) 0.0214(9) -0.0033(7) -0.0015(9) 0.0102(9)
C135 0.0536(14) 0.0182(9) 0.0318(10) 0.0071(8) 0.0242(10) 0.0229(9)

loop_
_atom_type_symbol
_atom_type_description
_atom_type_scat_dispersion_real
_atom_type_scat_dispersion_imag
_atom_type_scat_source
C C 0.0033 0.0016 'International Tables Vol C Tables 4.2.6.8 and 6.1.1.4'
H H 0.0000 0.0000 'International Tables Vol C Tables 4.2.6.8 and 6.1.1.4'
B B 0.0013 0.0007 'International Tables Vol C Tables 4.2.6.8 and 6.1.1.4'
Co Co 0.3494 0.9721 'International Tables Vol C Tables 4.2.6.8 and 6.1.1.4'

loop_
_geom_angle_atom_site_label_1
_geom_angle_atom_site_label_2
_geom_angle_atom_site_label_3
_geom_angle
C13 Co1 C12 40.47(7)
C13 Co1 C15 67.52(7)
C12 Co1 C15 67.36(7)
C13 Co1 C14 40.37(7)
C12 Co1 C14 67.72(7)
C15 Co1 C14 40.00(7)
C13 Co1 C11 67.62(7)
C12 Co1 C11 40.03(7)
C15 Co1 C11 40.04(7)
C14 Co1 C11 67.43(7)
C13 Co1 B3 137.98(7)
C12 Co1 B3 100.68(7)
C15 Co1 B3 119.71(7)
C14 Co1 B3 158.70(8)
C11 Co1 B3 92.08(8)
C13 Co1 C2 163.71(7)
C12 Co1 C2 131.67(7)
C15 Co1 C2 96.52(7)
C14 Co1 C2 127.84(7)
C11 Co1 C2 98.29(7)
B3 Co1 C2 46.60(7)
C13 Co1 B4 104.06(7)
C12 Co1 B4 90.58(8)
C15 Co1 B4 154.73(8)
C14 Co1 B4 143.02(7)
C11 Co1 B4 114.80(8)
B3 Co1 B4 50.15(7)
C2 Co1 B4 89.06(7)
C13 Co1 B7 133.52(7)
C12 Co1 B7 158.83(7)
C15 Co1 B7 91.50(7)
C14 Co1 B7 97.20(7)
C11 Co1 B7 121.43(7)
B3 Co1 B7 88.49(7)
C2 Co1 B7 46.23(6)
B4 Co1 B7 109.72(8)
C13 Co1 B6 101.89(7)
C12 Co1 B6 140.74(7)
C15 Co1 B6 115.17(7)
C14 Co1 B6 89.61(7)
C11 Co1 B6 154.84(8)
B3 Co1 B6 109.24(8)
C2 Co1 B6 87.59(7)
B4 Co1 B6 89.61(8)
B7 Co1 B6 48.80(7)
C13 Co1 B5 89.36(7)
C12 Co1 B5 108.06(7)
C15 Co1 B5 149.54(8)
C14 Co1 B5 109.63(7)
C11 Co1 B5 147.80(8)
B3 Co1 B5 90.72(8)
C2 Co1 B5 106.75(7)
B4 Co1 B5 47.38(8)
B7 Co1 B5 90.70(7)
B6 Co1 B5 48.41(7)
B3 C2 B7 124.81(13)
B3 C2 B8 64.04(11)
B7 C2 B8 115.76(13)
B3 C2 Co13 124.04(12)
B7 C2 Co13 67.06(8)
B8 C2 Co13 63.05(9)
B3 C2 Co1 65.53(9)
B7 C2 Co1 68.32(8)
B8 C2 Co1 116.66(11)
Co13 C2 Co1 127.44(8)
B3 C2 H2 111.8(12)
B7 C2 H2 113.4(12)
B8 C2 H2 118.8(12)
Co13 C2 H2 108.4(12)
Co1 C2 H2 113.8(12)
C2 B3 C9 104.53(14)
C2 B3 B8 59.08(11)
C9 B3 B8 56.57(11)
C2 B3 B4 119.94(14)
C9 B3 B4 58.44(11)
B8 B3 B4 110.08(14)
C2 B3 Co1 67.87(9)
C9 B3 Co1 109.32(11)
B8 B3 Co1 114.72(11)
B4 B3 Co1 66.86(9)
C2 B3 H3 122.0(11)
C9 B3 H3 118.4(11)
B8 B3 H3 115.7(11)
B4 B3 H3 115.3(11)
Co1 B3 H3 123.6(11)
C9 B4 B5 107.12(14)
C9 B4 B10 57.29(11)
B5 B4 B10 60.55(12)
C9 B4 B3 57.91(11)
B5 B4 B3 118.30(14)
B10 B4 B3 108.93(14)
C9 B4 Co1 106.00(11)
B5 B4 Co1 67.30(9)
B10 B4 Co1 112.33(12)
B3 B4 Co1 62.99(9)
C9 B4 H4 116.9(12)
B5 B4 H4 125.6(11)
B10 B4 H4 120.9(11)
B3 B4 H4 111.7(11)
Co1 B4 H4 123.7(12)
B4 B5 B10 60.29(12)
B4 B5 B11 110.57(15)
B10 B5 B11 58.34(12)
B4 B5 B6 119.40(13)
B10 B5 B6 109.45(14)
B11 B5 B6 59.78(11)
B4 B5 Co1 65.32(9)
B10 B5 Co1 110.66(11)
B11 B5 Co1 111.03(11)
B6 B5 Co1 65.44(9)
B4 B5 H5 116.8(11)
B10 B5 H5 120.9(11)
B11 B5 H5 120.4(11)
B6 B5 H5 117.4(11)
Co1 B5 H5 120.2(11)
B12 B6 B11 59.16(11)
B12 B6 B5 111.61(14)
B11 B6 B5 59.74(11)
B12 B6 B7 60.61(11)
B11 B6 B7 110.11(13)
B5 B6 B7 119.76(13)
B12 B6 Co1 113.13(11)
B11 B6 Co1 111.55(11)
B5 B6 Co1 66.15(9)
B7 B6 Co1 65.45(8)
B12 B6 H6 118.4(11)
B11 B6 H6 121.2(11)
B5 B6 H6 117.5(11)
B7 B6 H6 116.4(11)
Co1 B6 H6 119.3(11)
C2 B7 B6 117.41(13)
C2 B7 B12 109.48(13)
B6 B7 B12 58.79(10)
C2 B7 Co13 64.07(8)
B6 B7 Co13 118.07(12)
B12 B7 Co13 63.39(9)
C2 B7 Co1 65.45(8)
B6 B7 Co1 65.74(8)
B12 B7 Co1 111.98(11)
Co13 B7 Co1 122.48(9)
C2 B7 H7 116.9(10)
B6 B7 H7 116.2(10)
B12 B7 H7 125.7(10)
Co13 B7 H7 114.1(10)
Co1 B7 H7 112.0(10)
C9 B8 C2 104.73(13)
C9 B8 B3 59.02(11)
C2 B8 B3 56.88(10)
C9 B8 Co13 127.49(13)
C2 B8 Co13 66.12(9)
B3 B8 Co13 120.21(12)
C9 B8 B14 62.64(11)
C2 B8 B14 101.68(12)
B3 B8 B14 105.22(13)
Co13 B8 B14 68.88(9)
C9 B8 H8 113.3(11)
C2 B8 H8 124.7(11)
B3 B8 H8 113.0(11)
Co13 B8 H8 113.0(11)
B14 B8 H8 130.8(11)
B8 C9 B10 128.09(15)
B8 C9 B3 64.41(12)
B10 C9 B3 118.92(15)
B8 C9 B4 121.75(14)
B10 C9 B4 63.00(12)
B3 C9 B4 63.66(11)
B8 C9 B14 66.93(11)
B10 C9 B14 64.90(11)
B3 C9 B14 112.00(13)
B4 C9 B14 111.64(13)
B8 C9 H9 109.9(12)
B10 C9 H9 110.0(12)
B3 C9 H9 119.4(12)
B4 C9 H9 117.2(12)
B14 C9 H9 120.1(12)
C9 B10 B11 115.71(15)
C9 B10 B4 59.70(11)
B11 B10 B4 111.88(15)
C9 B10 B5 107.95(14)
B11 B10 B5 61.01(12)
B4 B10 B5 59.16(12)
C9 B10 B14 63.59(11)
B11 B10 B14 60.90(11)
B4 B10 B14 108.28(13)
B5 B10 B14 105.25(14)
C9 B10 H10 114.9(11)
B11 B10 H10 121.3(11)
B4 B10 H10 118.2(11)
B5 B10 H10 125.2(11)
B14 B10 H10 123.3(11)
B10 B11 B12 121.22(14)
B10 B11 B5 60.65(12)
B12 B11 B5 112.99(14)
B10 B11 B6 111.97(14)
B12 B11 B6 60.02(11)
B5 B11 B6 60.47(11)
B10 B11 B14 64.88(12)
B12 B11 B14 63.31(11)
B5 B11 B14 107.87(13)
B6 B11 B14 105.59(13)
B10 B11 H11 115.0(11)
B12 B11 H11 114.1(11)
B5 B11 H11 123.1(11)
B6 B11 H11 124.0(11)
B14 B11 H11 120.7(12)
B11 B12 B6 60.82(11)
B11 B12 B7 111.47(14)
B6 B12 B7 60.60(11)
B11 B12 B14 61.28(11)
B6 B12 B14 104.69(13)
B7 B12 B14 104.34(12)
B11 B12 Co13 127.18(12)
B6 B12 Co13 120.92(12)
B7 B12 Co13 64.68(8)
B14 B12 Co13 68.84(9)
B11 B12 H12 113.0(11)
B6 B12 H12 118.5(11)
B7 B12 H12 124.3(11)
B14 B12 H12 125.8(11)
Co13 B12 H12 109.4(11)
B8 Co13 C2 50.83(8)
B8 Co13 B12 98.56(8)
C2 Co13 B12 89.14(7)
B8 Co13 C133 132.08(8)
C2 Co13 C133 170.19(7)
B12 Co13 C133 99.07(8)
B8 Co13 B7 91.11(8)
C2 Co13 B7 48.88(7)
B12 Co13 B7 51.93(8)
C133 Co13 B7 133.90(8)
B8 Co13 C134 98.74(8)
C2 Co13 C134 134.50(8)
B12 Co13 C134 132.92(9)
C133 Co13 C134 40.19(8)
B7 Co13 C134 167.53(8)
B8 Co13 C131 128.76(8)
C2 Co13 C131 103.60(7)
B12 Co13 C131 127.85(8)
C133 Co13 C131 67.10(8)
B7 Co13 C131 100.79(8)
C134 Co13 C131 67.05(8)
B8 Co13 C132 163.77(8)
C2 Co13 C132 133.92(7)
B12 Co13 C132 97.09(8)
C133 Co13 C132 40.03(8)
B7 Co13 C132 101.96(7)
C134 Co13 C132 67.11(7)
C131 Co13 C132 39.62(8)
B8 Co13 C135 97.35(8)
C2 Co13 C135 103.80(7)
B12 Co13 C135 163.68(8)
C133 Co13 C135 67.21(8)
B7 Co13 C135 131.41(9)
C134 Co13 C135 39.91(9)
C131 Co13 C135 39.84(8)
C132 Co13 C135 66.79(7)
B8 Co13 B14 55.83(8)
C2 Co13 B14 84.67(7)
B12 Co13 B14 52.54(8)
C133 Co13 B14 104.56(8)
B7 Co13 B14 85.59(7)
C134 Co13 B14 106.26(8)
C131 Co13 B14 171.62(8)
C132 Co13 B14 133.98(8)
C135 Co13 B14 137.42(8)
B11 B14 B12 55.41(10)
B11 B14 C9 99.42(13)
B12 B14 C9 123.98(14)
B11 B14 B10 54.22(11)
B12 B14 B10 104.69(13)
C9 B14 B10 51.51(10)
B11 B14 B8 128.37(14)
B12 B14 B8 103.14(12)
C9 B14 B8 50.43(9)
B10 B14 B8 99.82(13)
B11 B14 Co13 111.89(12)
B12 B14 Co13 58.62(8)
C9 B14 Co13 103.26(10)
B10 B14 Co13 138.37(12)
B8 B14 Co13 55.28(8)
B11 B14 H14 117.4(11)
B12 B14 H14 126.1(11)
C9 B14 H14 109.9(11)
B10 B14 H14 107.3(11)
B8 B14 H14 112.6(11)
Co13 B14 H14 113.0(11)
C12 C11 C15 107.97(15)
C12 C11 Co1 69.66(10)
C15 C11 Co1 69.83(10)
C12 C11 H11A 126.0
C15 C11 H11A 126.0
Co1 C11 H11A 126.0
C11 C12 C13 107.98(15)
C11 C12 Co1 70.31(9)
C13 C12 Co1 69.52(10)
C11 C12 H12A 126.0
C13 C12 H12A 126.0
Co1 C12 H12A 126.0
C14 C13 C12 107.91(15)
C14 C13 Co1 70.38(10)
C12 C13 Co1 70.02(10)
C14 C13 H13 126.0
C12 C13 H13 126.0
Co1 C13 H13 126.0
C15 C14 C13 107.62(16)
C15 C14 Co1 69.87(10)
C13 C14 Co1 69.25(10)
C15 C14 H14A 126.2
C13 C14 H14A 126.2
Co1 C14 H14A 126.2
C14 C15 C11 108.52(16)
C14 C15 Co1 70.13(10)
C11 C15 Co1 70.12(10)
C14 C15 H15 125.7
C11 C15 H15 125.7
Co1 C15 H15 125.7
C132 C131 C135 108.38(18)
C132 C131 Co13 70.36(10)
C135 C131 Co13 70.35(11)
C132 C131 H131 125.8
C135 C131 H131 125.8
Co13 C131 H131 125.8
C131 C132 C133 107.93(17)
C131 C132 Co13 70.01(10)
C133 C132 Co13 69.14(10)
C131 C132 H132 126.0
C133 C132 H132 126.0
Co13 C132 H132 126.0
C132 C133 C134 108.08(18)
C132 C133 Co13 70.82(10)
C134 C133 Co13 70.44(11)
C132 C133 H133 125.9
C134 C133 H133 125.9
Co13 C133 H133 125.9
C135 C134 C133 107.76(18)
C135 C134 Co13 70.44(11)
C133 C134 Co13 69.37(10)
C135 C134 H134 126.1
C133 C134 H134 126.1
Co13 C134 H134 126.1
C131 C135 C134 107.83(17)
C131 C135 Co13 69.81(10)
C134 C135 Co13 69.65(11)
C131 C135 H135 126.1
C134 C135 H135 126.1
Co13 C135 H135 126.1

loop_
_geom_bond_atom_site_label_1
_geom_bond_atom_site_label_2
_geom_bond_distance
Co1 C13 2.0551(17)
Co1 C12 2.0618(17)
Co1 C15 2.0665(18)
Co1 C14 2.0700(17)
Co1 C11 2.0703(17)
Co1 B3 2.0842(19)
Co1 C2 2.1210(16)
Co1 B4 2.151(2)
Co1 B7 2.1670(18)
Co1 B6 2.1719(18)
Co1 B5 2.1839(19)
C2 B3 1.664(2)
C2 B7 1.684(2)
C2 B8 1.704(3)
C2 Co13 2.0103(16)
C2 H2 0.95(2)
B3 C9 1.698(3)
B3 B8 1.786(3)
B3 B4 1.796(3)
B3 H3 1.09(2)
B4 C9 1.708(3)
B4 B5 1.742(3)
B4 B10 1.762(3)
B4 H4 1.04(2)
B5 B10 1.767(3)
B5 B11 1.773(3)
B5 B6 1.786(3)
B5 H5 1.06(2)
B6 B12 1.760(3)
B6 B11 1.774(3)
B6 B7 1.793(3)
B6 H6 1.05(2)
B7 B12 1.793(3)
B7 Co13 2.0585(18)
B7 H7 1.09(2)
B8 C9 1.653(3)
B8 Co13 1.9597(19)
B8 B14 1.973(3)
B8 H8 1.06(2)
C9 B10 1.664(3)
C9 B14 1.904(3)
C9 H9 0.99(2)
B10 B11 1.725(3)
B10 B14 1.925(3)
B10 H10 1.10(2)
B11 B12 1.744(3)
B11 B14 1.858(3)
B11 H11 1.06(2)
B12 B14 1.893(3)
B12 Co13 2.0360(19)
B12 H12 1.07(2)
Co13 C133 2.0551(18)
Co13 C134 2.0693(19)
Co13 C131 2.0727(18)
Co13 C132 2.0772(17)
Co13 C135 2.0798(18)
Co13 B14 2.224(2)
B14 H14 1.09(2)
C11 C12 1.414(3)
C11 C15 1.416(3)
C11 H11A 1.0000
C12 C13 1.424(2)
C12 H12A 1.0000
C13 C14 1.423(2)
C13 H13 1.0000
C14 C15 1.415(2)
C14 H14A 1.0000
C15 H15 1.0000
C131 C132 1.407(3)
C131 C135 1.415(3)
C131 H131 1.0000
C132 C133 1.415(3)
C132 H132 1.0000
C133 C134 1.417(3)
C133 H133 1.0000
C134 C135 1.416(3)
C134 H134 1.0000
C135 H135 1.0000
